data_7008345
loop_
_publ_author_name
'Wilton-Ely, James D E T'
'Honarkhah, Sanaz J.'
'Wang, Ming'
'Tocher, Derek A.'
'Slawin, Alexandra M. Z.'

_publ_section_title
;
 Sigma-organyl complexes of ruthenium and osmium supported by a
 mixed-donor ligand.
;
_journal_issue 11
_journal_name_full 'Dalton transactions (Cambridge, England : 2003)'
_journal_page_first 1930
_journal_page_last 1939
_journal_paper_doi 10.1039/b501906k
_journal_year 2005
_chemical_formula_moiety 'C50 H44 N2 O P2 Ru S'
_chemical_formula_sum 'C50 H44 N2 O P2 Ru S'
_chemical_formula_weight 883.94
_chemical_name_systematic
;
?
;
_space_group_IT_number 14
_symmetry_cell_setting monoclinic
_symmetry_space_group_name_Hall '-P 2ybc'
_symmetry_space_group_name_H-M 'P 1 21/c 1'
_atom_sites_solution_hydrogens geom
_atom_sites_solution_primary direct
_atom_sites_solution_secondary difmap
_audit_creation_method SHELXL-97
_cell_angle_alpha 90.00
_cell_angle_beta 115.104(4)
_cell_angle_gamma 90.00
_cell_formula_units_Z 8
_cell_length_a 22.696(4)
_cell_length_b 17.373(3)
_cell_length_c 23.941(5)
_cell_measurement_reflns_used 168
_cell_measurement_temperature 125(2)
_cell_measurement_theta_min 12
_cell_volume 8548(3)
_computing_cell_refinement 'Bruker SMART'
_computing_data_collection 'Bruker SMART'
_computing_data_reduction 'Bruker SHELXTL'
_computing_molecular_graphics 'Bruker SHELXTL'
_computing_publication_material 'Bruker SHELXTL'
_computing_structure_refinement 'SHELXL-97 (Sheldrick, 1997)'
_computing_structure_solution 'SHELXS-97 (Sheldrick, 1990)'
_diffrn_ambient_temperature 125(2)
_diffrn_detector_area_resol_mean 0.9
_diffrn_measured_fraction_theta_full 0.960
_diffrn_measured_fraction_theta_max 0.960
_diffrn_measurement_device_type 'CCD area detector'
_diffrn_measurement_method 'phi and omega scans'
_diffrn_radiation_monochromator graphite
_diffrn_radiation_source 'fine-focus sealed tube'
_diffrn_radiation_type MoK\a
_diffrn_radiation_wavelength 0.71073
_diffrn_reflns_av_R_equivalents 0.1120
_diffrn_reflns_av_sigmaI/netI 0.1354
_diffrn_reflns_limit_h_max 25
_diffrn_reflns_limit_h_min -21
_diffrn_reflns_limit_k_max 18
_diffrn_reflns_limit_k_min -19
_diffrn_reflns_limit_l_max 26
_diffrn_reflns_limit_l_min -26
_diffrn_reflns_number 36848
_diffrn_reflns_theta_full 23.59
_diffrn_reflns_theta_max 23.59
_diffrn_reflns_theta_min 1.53
_diffrn_standards_number 0
_exptl_absorpt_coefficient_mu 0.530
_exptl_absorpt_correction_T_max 1.00000
_exptl_absorpt_correction_T_min 0.656889
_exptl_absorpt_correction_type multi-scan
_exptl_crystal_colour yellow
_exptl_crystal_density_diffrn 1.374
_exptl_crystal_density_method 'not measured'
_exptl_crystal_description prism
_exptl_crystal_F_000 3648
_exptl_crystal_size_max .1
_exptl_crystal_size_mid .05
_exptl_crystal_size_min .05
_refine_diff_density_max 0.605
_refine_diff_density_min -0.585
_refine_diff_density_rms 0.086
_refine_ls_extinction_method none
_refine_ls_goodness_of_fit_ref 0.899
_refine_ls_hydrogen_treatment constr
_refine_ls_matrix_type full
_refine_ls_number_parameters 1031
_refine_ls_number_reflns 12288
_refine_ls_number_restraints 0
_refine_ls_restrained_S_all 0.899
_refine_ls_R_factor_all 0.1231
_refine_ls_R_factor_gt 0.0474
_refine_ls_shift/su_max 0.002
_refine_ls_shift/su_mean 0.000
_refine_ls_structure_factor_coef Fsqd
_refine_ls_weighting_details 'calc w=1/[\s^2^(Fo^2^)+(0.0317P)^2^+0.0000P] where P=(Fo^2^+2Fc^2^)/3'
_refine_ls_weighting_scheme calc
_refine_ls_wR_factor_gt 0.0761
_refine_ls_wR_factor_ref 0.0937
_reflns_number_gt 6621
_reflns_number_total 12288
_reflns_threshold_expression >2sigma(I)
_cod_data_source_file b501906k.txt
_cod_data_source_block str4
_cod_depositor_comments
;
The following automatic conversions were performed:
'_symmetry_cell_setting' value 'Monoclinic' changed to 'monoclinic'
according to '/home/saulius/struct/CIF-dictionaries/cif_core.dic'
dictionary named 'cif_core.dic' version 2.4.1 from
2010-06-29.

'_exptl_absorpt_correction_type' value 'Multi-scan' changed
to 'multi-scan' according to
'/home/saulius/struct/CIF-dictionaries/cif_core.dic' dictionary named
'cif_core.dic' version 2.4.1 from 2010-06-29.

Automatic conversion script
Id: cif_fix_enum 1527 2010-12-29 10:47:43Z saulius 
;
_cod_original_sg_symbol_H-M P2(1)/c
_cod_database_code 7008345

loop_
_symmetry_equiv_pos_as_xyz
'x, y, z'
'-x, y+1/2, -z+1/2'
'-x, -y, -z'
'x, -y-1/2, z-1/2'

loop_
_atom_site_label
_atom_site_type_symbol
_atom_site_fract_x
_atom_site_fract_y
_atom_site_fract_z
_atom_site_U_iso_or_equiv
_atom_site_adp_type
_atom_site_occupancy
_atom_site_symmetry_multiplicity
_atom_site_calc_flag
_atom_site_refinement_flags
_atom_site_disorder_assembly
_atom_site_disorder_group
Ru1 Ru 0.45890(2) 0.05474(3) 0.25338(2) 0.01818(13) Uani 1 1 d . . .
S1 S 0.33563(7) 0.06631(8) 0.22478(7) 0.0274(4) Uani 1 1 d . . .
C1 C 0.3479(3) -0.0322(3) 0.2234(3) 0.0213(15) Uani 1 1 d . . .
N2 N 0.3082(2) -0.0935(3) 0.2131(2) 0.0273(13) Uani 1 1 d . . .
C3 C 0.3444(3) -0.1572(3) 0.2147(3) 0.0260(16) Uani 1 1 d . . .
H3A H 0.3293 -0.2089 0.2086 0.031 Uiso 1 1 calc R . .
C4 C 0.4042(3) -0.1345(3) 0.2262(3) 0.0243(15) Uani 1 1 d . . .
H4A H 0.4388 -0.1672 0.2288 0.029 Uiso 1 1 calc R . .
N5 N 0.4081(2) -0.0541(2) 0.23388(19) 0.0178(10) Uani 1 1 d . . .
C6 C 0.2410(3) -0.0907(4) 0.2030(4) 0.055(2) Uani 1 1 d . . .
H6A H 0.2324 -0.0418 0.2186 0.083 Uiso 1 1 calc R . .
H6B H 0.2319 -0.1334 0.2249 0.083 Uiso 1 1 calc R . .
H6C H 0.2130 -0.0949 0.1588 0.083 Uiso 1 1 calc R . .
P1 P 0.48086(7) 0.04763(8) 0.35967(7) 0.0197(4) Uani 1 1 d . . .
C7 C 0.4387(3) -0.0308(3) 0.3773(3) 0.0232(15) Uani 1 1 d . . .
C8 C 0.3877(3) -0.0197(3) 0.3935(3) 0.0318(17) Uani 1 1 d . . .
H8A H 0.3769 0.0309 0.4010 0.038 Uiso 1 1 calc R . .
C9 C 0.3523(3) -0.0822(4) 0.3990(3) 0.0419(19) Uani 1 1 d . . .
H9A H 0.3179 -0.0746 0.4110 0.050 Uiso 1 1 calc R . .
C10 C 0.3675(4) -0.1559(3) 0.3868(3) 0.0420(19) Uani 1 1 d . . .
H10A H 0.3430 -0.1987 0.3899 0.050 Uiso 1 1 calc R . .
C11 C 0.4176(3) -0.1669(3) 0.3705(3) 0.0347(18) Uani 1 1 d . . .
H11A H 0.4278 -0.2176 0.3627 0.042 Uiso 1 1 calc R . .
C12 C 0.4532(3) -0.1068(3) 0.3651(3) 0.0266(16) Uani 1 1 d . . .
H12A H 0.4876 -0.1156 0.3533 0.032 Uiso 1 1 calc R . .
C13 C 0.4604(3) 0.1329(3) 0.3939(3) 0.0226(15) Uani 1 1 d . . .
C14 C 0.4893(3) 0.1455(3) 0.4568(3) 0.0328(17) Uani 1 1 d . . .
H14A H 0.5215 0.1109 0.4833 0.039 Uiso 1 1 calc R . .
C15 C 0.4710(3) 0.2093(3) 0.4814(3) 0.0413(19) Uani 1 1 d . . .
H15A H 0.4907 0.2174 0.5247 0.050 Uiso 1 1 calc R . .
C16 C 0.4252(3) 0.2605(3) 0.4443(3) 0.0359(18) Uani 1 1 d . . .
H16A H 0.4137 0.3040 0.4616 0.043 Uiso 1 1 calc R . .
C17 C 0.3960(3) 0.2480(3) 0.3816(3) 0.0349(18) Uani 1 1 d . . .
H17A H 0.3639 0.2829 0.3555 0.042 Uiso 1 1 calc R . .
C18 C 0.4134(3) 0.1840(3) 0.3561(3) 0.0266(15) Uani 1 1 d . . .
H18A H 0.3930 0.1756 0.3128 0.032 Uiso 1 1 calc R . .
C19 C 0.5661(3) 0.0331(3) 0.4123(3) 0.0216(15) Uani 1 1 d . . .
C20 C 0.6101(3) 0.0881(4) 0.4114(3) 0.0394(18) Uani 1 1 d . . .
H20A H 0.5954 0.1330 0.3867 0.047 Uiso 1 1 calc R . .
C21 C 0.6776(4) 0.0759(5) 0.4483(3) 0.055(2) Uani 1 1 d . . .
H21A H 0.7084 0.1126 0.4480 0.066 Uiso 1 1 calc R . .
C22 C 0.6985(4) 0.0105(5) 0.4849(3) 0.054(2) Uani 1 1 d . . .
H22A H 0.7436 0.0019 0.5088 0.064 Uiso 1 1 calc R . .
C23 C 0.6544(4) -0.0409(4) 0.4863(3) 0.051(2) Uani 1 1 d . . .
H23A H 0.6688 -0.0848 0.5122 0.061 Uiso 1 1 calc R . .
C24 C 0.5891(3) -0.0301(3) 0.4506(3) 0.0361(18) Uani 1 1 d . . .
H24A H 0.5590 -0.0669 0.4522 0.043 Uiso 1 1 calc R . .
P2 P 0.43956(7) 0.06101(8) 0.14858(7) 0.0230(4) Uani 1 1 d . . .
C25 C 0.3829(3) 0.1340(3) 0.0994(3) 0.0208(15) Uani 1 1 d . . .
C26 C 0.3813(3) 0.2061(3) 0.1252(3) 0.0348(17) Uani 1 1 d . . .
H26A H 0.4055 0.2144 0.1682 0.042 Uiso 1 1 calc R . .
C27 C 0.3439(3) 0.2659(3) 0.0875(3) 0.0394(18) Uani 1 1 d . . .
H27A H 0.3425 0.3145 0.1052 0.047 Uiso 1 1 calc R . .
C28 C 0.3090(3) 0.2548(3) 0.0249(3) 0.0320(17) Uani 1 1 d . . .
H28A H 0.2842 0.2957 -0.0006 0.038 Uiso 1 1 calc R . .
C29 C 0.3106(3) 0.1836(3) -0.0005(3) 0.0308(16) Uani 1 1 d . . .
H29A H 0.2866 0.1753 -0.0435 0.037 Uiso 1 1 calc R . .
C30 C 0.3472(3) 0.1246(3) 0.0370(3) 0.0293(16) Uani 1 1 d . . .
H30A H 0.3476 0.0760 0.0190 0.035 Uiso 1 1 calc R . .
C31 C 0.4075(3) -0.0304(3) 0.1080(3) 0.0274(16) Uani 1 1 d . . .
C32 C 0.3428(3) -0.0475(3) 0.0858(3) 0.0368(17) Uani 1 1 d . . .
H32A H 0.3132 -0.0096 0.0871 0.044 Uiso 1 1 calc R . .
C33 C 0.3197(4) -0.1206(4) 0.0613(3) 0.051(2) Uani 1 1 d . . .
H33A H 0.2746 -0.1324 0.0451 0.061 Uiso 1 1 calc R . .
C34 C 0.3635(4) -0.1746(4) 0.0611(3) 0.048(2) Uani 1 1 d . . .
H34A H 0.3479 -0.2238 0.0439 0.057 Uiso 1 1 calc R . .
C35 C 0.4299(4) -0.1603(4) 0.0851(3) 0.046(2) Uani 1 1 d . . .
H35A H 0.4596 -0.1993 0.0859 0.055 Uiso 1 1 calc R . .
C36 C 0.4516(3) -0.0872(3) 0.1080(3) 0.0317(17) Uani 1 1 d . . .
H36A H 0.4966 -0.0755 0.1239 0.038 Uiso 1 1 calc R . .
C37 C 0.5083(3) 0.0818(3) 0.1295(3) 0.0266(16) Uani 1 1 d . . .
C38 C 0.5020(3) 0.0756(3) 0.0694(3) 0.0394(18) Uani 1 1 d . . .
H38A H 0.4630 0.0547 0.0387 0.047 Uiso 1 1 calc R . .
C39 C 0.5498(4) 0.0985(3) 0.0531(4) 0.043(2) Uani 1 1 d . . .
H39A H 0.5443 0.0930 0.0117 0.052 Uiso 1 1 calc R . .
C40 C 0.6059(4) 0.1294(3) 0.0966(4) 0.052(2) Uani 1 1 d . . .
H40A H 0.6385 0.1472 0.0847 0.062 Uiso 1 1 calc R . .
C41 C 0.6159(4) 0.1352(3) 0.1581(4) 0.046(2) Uani 1 1 d . . .
H41A H 0.6558 0.1544 0.1887 0.055 Uiso 1 1 calc R . .
C42 C 0.5659(3) 0.1120(3) 0.1736(3) 0.0323(17) Uani 1 1 d . . .
H42A H 0.5713 0.1171 0.2150 0.039 Uiso 1 1 calc R . .
C43 C 0.5491(3) 0.0071(3) 0.2759(3) 0.0225(14) Uani 1 1 d . . .
H43A H 0.5851 0.0407 0.2956 0.027 Uiso 1 1 calc R . .
C44 C 0.5638(3) -0.0639(3) 0.2666(3) 0.0227(14) Uani 1 1 d . . .
H44A H 0.5281 -0.0976 0.2462 0.027 Uiso 1 1 calc R . .
C45 C 0.6294(3) -0.0970(3) 0.2844(3) 0.0268(16) Uani 1 1 d . . .
C46 C 0.6366(3) -0.1699(3) 0.2634(3) 0.0239(15) Uani 1 1 d . . .
H46A H 0.5989 -0.1980 0.2378 0.029 Uiso 1 1 calc R . .
C47 C 0.6977(3) -0.2024(3) 0.2790(3) 0.0290(16) Uani 1 1 d . . .
H47A H 0.7005 -0.2529 0.2650 0.035 Uiso 1 1 calc R . .
C48 C 0.7535(3) -0.1637(3) 0.3138(3) 0.0283(16) Uani 1 1 d . . .
C49 C 0.7469(3) -0.0922(3) 0.3368(3) 0.0352(17) Uani 1 1 d . . .
H49A H 0.7848 -0.0649 0.3632 0.042 Uiso 1 1 calc R . .
C50 C 0.6866(3) -0.0603(3) 0.3220(3) 0.0332(16) Uani 1 1 d . . .
H50A H 0.6841 -0.0112 0.3382 0.040 Uiso 1 1 calc R . .
C51 C 0.8199(3) -0.1965(4) 0.3273(3) 0.046(2) Uani 1 1 d . . .
H51A H 0.8273 -0.2426 0.3530 0.069 Uiso 1 1 calc R . .
H51B H 0.8534 -0.1581 0.3491 0.069 Uiso 1 1 calc R . .
H51C H 0.8219 -0.2102 0.2884 0.069 Uiso 1 1 calc R . .
C52 C 0.4924(3) 0.1510(3) 0.2683(3) 0.0244(15) Uani 1 1 d . . .
O52 O 0.5162(2) 0.2126(2) 0.28009(19) 0.0365(12) Uani 1 1 d . . .
Ru61 Ru -0.00273(2) -0.05568(3) 0.22619(2) 0.02047(13) Uani 1 1 d . . .
S61 S 0.07243(8) -0.07303(8) 0.17053(8) 0.0291(4) Uani 1 1 d . . .
C61 C 0.0679(3) 0.0264(3) 0.1783(3) 0.0258(15) Uani 1 1 d . . .
N62 N 0.0934(2) 0.0860(3) 0.1587(2) 0.0313(14) Uani 1 1 d . . .
C63 C 0.0738(3) 0.1510(3) 0.1780(3) 0.0405(19) Uani 1 1 d . . .
H63A H 0.0843 0.2023 0.1720 0.049 Uiso 1 1 calc R . .
C64 C 0.0371(3) 0.1297(3) 0.2070(3) 0.0361(18) Uani 1 1 d . . .
H64A H 0.0166 0.1636 0.2244 0.043 Uiso 1 1 calc R . .
N65 N 0.0339(2) 0.0505(2) 0.2074(2) 0.0222(11) Uani 1 1 d . . .
C66 C 0.1322(3) 0.0796(3) 0.1246(3) 0.047(2) Uani 1 1 d . . .
H66A H 0.1118 0.1091 0.0862 0.070 Uiso 1 1 calc R . .
H66B H 0.1354 0.0254 0.1149 0.070 Uiso 1 1 calc R . .
H66C H 0.1759 0.1000 0.1494 0.070 Uiso 1 1 calc R . .
P61 P 0.08479(7) -0.05715(9) 0.32554(7) 0.0242(4) Uani 1 1 d . . .
C67 C 0.1396(3) 0.0246(3) 0.3393(3) 0.0254(16) Uani 1 1 d . . .
C68 C 0.1923(3) 0.0196(3) 0.3250(3) 0.0309(16) Uani 1 1 d . . .
H68A H 0.2025 -0.0284 0.3123 0.037 Uiso 1 1 calc R . .
C69 C 0.2305(3) 0.0831(3) 0.3288(3) 0.0374(18) Uani 1 1 d . . .
H69A H 0.2656 0.0789 0.3173 0.045 Uiso 1 1 calc R . .
C70 C 0.2175(3) 0.1534(3) 0.3494(3) 0.0353(18) Uani 1 1 d . . .
H70A H 0.2453 0.1962 0.3546 0.042 Uiso 1 1 calc R . .
C71 C 0.1642(3) 0.1600(3) 0.3621(3) 0.0374(18) Uani 1 1 d . . .
H71A H 0.1544 0.2083 0.3748 0.045 Uiso 1 1 calc R . .
C72 C 0.1246(3) 0.0974(3) 0.3567(3) 0.0268(16) Uani 1 1 d . . .
H72A H 0.0872 0.1031 0.3646 0.032 Uiso 1 1 calc R . .
C73 C 0.1404(3) -0.1408(3) 0.3452(3) 0.0242(15) Uani 1 1 d . . .
C74 C 0.1862(3) -0.1507(4) 0.4040(3) 0.0412(18) Uani 1 1 d . . .
H74A H 0.1909 -0.1126 0.4341 0.049 Uiso 1 1 calc R . .
C75 C 0.2258(3) -0.2146(4) 0.4211(3) 0.048(2) Uani 1 1 d . . .
H75A H 0.2574 -0.2200 0.4625 0.058 Uiso 1 1 calc R . .
C76 C 0.2200(3) -0.2704(4) 0.3787(4) 0.0405(19) Uani 1 1 d . . .
H76A H 0.2475 -0.3144 0.3903 0.049 Uiso 1 1 calc R . .
C77 C 0.1743(3) -0.2619(3) 0.3197(4) 0.048(2) Uani 1 1 d . . .
H77A H 0.1696 -0.3006 0.2900 0.058 Uiso 1 1 calc R . .
C78 C 0.1345(3) -0.1971(3) 0.3023(3) 0.0391(18) Uani 1 1 d . . .
H78A H 0.1031 -0.1916 0.2609 0.047 Uiso 1 1 calc R . .
C79 C 0.0665(3) -0.0605(4) 0.3937(3) 0.0282(15) Uani 1 1 d . . .
C80 C 0.0193(3) -0.1139(3) 0.3920(3) 0.0378(18) Uani 1 1 d . . .
H80A H -0.0051 -0.1421 0.3554 0.045 Uiso 1 1 calc R . .
C81 C 0.0086(3) -0.1252(4) 0.4447(4) 0.049(2) Uani 1 1 d . . .
H81A H -0.0234 -0.1613 0.4434 0.059 Uiso 1 1 calc R . .
C82 C 0.0426(3) -0.0858(4) 0.4976(4) 0.051(2) Uani 1 1 d . . .
H82A H 0.0353 -0.0951 0.5333 0.062 Uiso 1 1 calc R . .
C83 C 0.0880(3) -0.0321(4) 0.4990(3) 0.053(2) Uani 1 1 d . . .
H83A H 0.1114 -0.0031 0.5354 0.063 Uiso 1 1 calc R . .
C84 C 0.0996(3) -0.0204(4) 0.4472(3) 0.0391(18) Uani 1 1 d . . .
H84A H 0.1313 0.0164 0.4490 0.047 Uiso 1 1 calc R . .
P62 P -0.09102(7) -0.05078(9) 0.12707(7) 0.0207(4) Uani 1 1 d . . .
C85 C -0.1031(3) -0.1338(3) 0.0749(3) 0.0233(15) Uani 1 1 d . . .
C86 C -0.0584(3) -0.1940(3) 0.0909(3) 0.0355(18) Uani 1 1 d . . .
H86A H -0.0201 -0.1921 0.1285 0.043 Uiso 1 1 calc R . .
C87 C -0.0700(4) -0.2571(3) 0.0513(4) 0.0422(19) Uani 1 1 d . . .
H87A H -0.0396 -0.2983 0.0626 0.051 Uiso 1 1 calc R . .
C88 C -0.1243(4) -0.2603(4) -0.0032(3) 0.0410(19) Uani 1 1 d . . .
H88A H -0.1320 -0.3038 -0.0295 0.049 Uiso 1 1 calc R . .
C89 C -0.1679(3) -0.1999(4) -0.0201(3) 0.0406(19) Uani 1 1 d . . .
H89A H -0.2052 -0.2013 -0.0585 0.049 Uiso 1 1 calc R . .
C90 C -0.1578(3) -0.1370(3) 0.0189(3) 0.0302(16) Uani 1 1 d . . .
H90A H -0.1885 -0.0961 0.0072 0.036 Uiso 1 1 calc R . .
C91 C -0.0885(3) 0.0314(3) 0.0809(3) 0.0194(15) Uani 1 1 d . . .
C92 C -0.0698(3) 0.0240(3) 0.0323(3) 0.0293(16) Uani 1 1 d . . .
H92A H -0.0618 -0.0257 0.0204 0.035 Uiso 1 1 calc R . .
C93 C -0.0627(3) 0.0882(4) 0.0012(3) 0.0411(18) Uani 1 1 d . . .
H93A H -0.0492 0.0826 -0.0311 0.049 Uiso 1 1 calc R . .
C94 C -0.0754(3) 0.1608(4) 0.0179(3) 0.0446(19) Uani 1 1 d . . .
H94A H -0.0716 0.2050 -0.0037 0.053 Uiso 1 1 calc R . .
C95 C -0.0935(3) 0.1688(3) 0.0655(3) 0.0376(18) Uani 1 1 d . . .
H95A H -0.1016 0.2187 0.0770 0.045 Uiso 1 1 calc R . .
C96 C -0.1001(3) 0.1053(3) 0.0967(3) 0.0280(16) Uani 1 1 d . . .
H96A H -0.1127 0.1119 0.1295 0.034 Uiso 1 1 calc R . .
C97 C -0.1718(3) -0.0455(3) 0.1266(3) 0.0243(14) Uani 1 1 d . . .
C98 C -0.2209(3) 0.0027(3) 0.0872(3) 0.0279(16) Uani 1 1 d . . .
H98A H -0.2126 0.0355 0.0596 0.034 Uiso 1 1 calc R . .
C99 C -0.2820(3) 0.0036(3) 0.0878(3) 0.0340(17) Uani 1 1 d . . .
H99A H -0.3149 0.0366 0.0604 0.041 Uiso 1 1 calc R . .
C100 C -0.2952(3) -0.0432(4) 0.1279(3) 0.0394(17) Uani 1 1 d . . .
H10B H -0.3363 -0.0411 0.1295 0.047 Uiso 1 1 calc R . .
C101 C -0.2478(3) -0.0926(4) 0.1654(3) 0.0373(18) Uani 1 1 d . . .
H10C H -0.2571 -0.1262 0.1919 0.045 Uiso 1 1 calc R . .
C102 C -0.1868(3) -0.0945(3) 0.1655(3) 0.0294(16) Uani 1 1 d . . .
H10D H -0.1548 -0.1292 0.1920 0.035 Uiso 1 1 calc R . .
C103 C -0.0595(3) -0.0062(3) 0.2655(3) 0.0235(15) Uani 1 1 d . . .
H10E H -0.0880 -0.0397 0.2736 0.028 Uiso 1 1 calc R . .
C104 C -0.0602(3) 0.0666(3) 0.2803(3) 0.0287(15) Uani 1 1 d . . .
H10F H -0.0320 0.0999 0.2714 0.034 Uiso 1 1 calc R . .
C105 C -0.0994(3) 0.1028(3) 0.3092(3) 0.0273(16) Uani 1 1 d . . .
C106 C -0.0841(3) 0.1785(3) 0.3329(3) 0.0388(18) Uani 1 1 d . . .
H10G H -0.0493 0.2052 0.3293 0.047 Uiso 1 1 calc R . .
C107 C -0.1185(3) 0.2143(3) 0.3609(3) 0.0350(17) Uani 1 1 d . . .
H10H H -0.1062 0.2647 0.3769 0.042 Uiso 1 1 calc R . .
C108 C -0.1701(3) 0.1794(3) 0.3665(3) 0.0332(17) Uani 1 1 d . . .
C109 C -0.1882(3) 0.1058(3) 0.3399(3) 0.0385(18) Uani 1 1 d . . .
H10I H -0.2251 0.0809 0.3407 0.046 Uiso 1 1 calc R . .
C110 C -0.1526(3) 0.0694(3) 0.3126(3) 0.0329(17) Uani 1 1 d . . .
H11B H -0.1655 0.0194 0.2957 0.039 Uiso 1 1 calc R . .
C111 C -0.2057(3) 0.2163(3) 0.4009(3) 0.0439(19) Uani 1 1 d . . .
H11C H -0.1855 0.2000 0.4442 0.066 Uiso 1 1 calc R . .
H11D H -0.2514 0.2003 0.3821 0.066 Uiso 1 1 calc R . .
H11E H -0.2031 0.2724 0.3987 0.066 Uiso 1 1 calc R . .
C112 C -0.0282(3) -0.1515(3) 0.2369(3) 0.0273(16) Uani 1 1 d . . .
O112 O -0.0462(2) -0.2116(2) 0.2441(2) 0.0543(14) Uani 1 1 d . . .

loop_
_atom_site_aniso_label
_atom_site_aniso_U_11
_atom_site_aniso_U_22
_atom_site_aniso_U_33
_atom_site_aniso_U_23
_atom_site_aniso_U_13
_atom_site_aniso_U_12
Ru1 0.0242(3) 0.0123(2) 0.0215(3) -0.0015(2) 0.0131(2) -0.0016(3)
S1 0.0287(10) 0.0188(8) 0.0353(10) -0.0030(8) 0.0143(8) 0.0018(8)
C1 0.025(4) 0.021(3) 0.021(4) 0.000(3) 0.013(3) 0.004(3)
N2 0.023(3) 0.024(3) 0.037(4) -0.009(2) 0.014(3) -0.013(3)
C3 0.032(4) 0.012(3) 0.037(4) -0.008(3) 0.018(4) -0.006(3)
C4 0.035(4) 0.015(3) 0.024(4) 0.000(3) 0.013(3) 0.010(3)
N5 0.027(3) 0.013(2) 0.016(3) 0.000(2) 0.011(2) -0.003(3)
C6 0.035(5) 0.042(4) 0.099(7) -0.018(4) 0.039(5) -0.019(4)
P1 0.0228(9) 0.0162(8) 0.0208(9) 0.0004(8) 0.0098(7) 0.0004(8)
C7 0.029(4) 0.021(3) 0.018(4) 0.002(3) 0.010(3) -0.006(3)
C8 0.030(4) 0.028(3) 0.042(5) 0.005(3) 0.020(4) 0.000(3)
C9 0.037(5) 0.049(5) 0.048(5) 0.008(4) 0.026(4) -0.015(4)
C10 0.060(6) 0.019(4) 0.044(5) 0.003(3) 0.019(4) -0.021(4)
C11 0.054(5) 0.023(4) 0.025(4) -0.001(3) 0.015(4) -0.008(4)
C12 0.028(4) 0.029(4) 0.020(4) 0.000(3) 0.008(3) -0.001(3)
C13 0.029(4) 0.009(3) 0.036(5) 0.008(3) 0.020(4) 0.004(3)
C14 0.053(5) 0.022(3) 0.021(4) 0.007(3) 0.014(4) 0.008(3)
C15 0.074(6) 0.025(4) 0.022(4) -0.006(3) 0.017(4) 0.003(4)
C16 0.059(5) 0.022(4) 0.036(5) -0.003(3) 0.029(4) 0.005(4)
C17 0.042(5) 0.028(4) 0.038(5) -0.007(3) 0.021(4) 0.011(3)
C18 0.034(4) 0.027(4) 0.017(4) -0.003(3) 0.009(3) 0.001(3)
C19 0.030(4) 0.016(3) 0.018(4) -0.009(3) 0.010(3) -0.005(3)
C20 0.030(4) 0.059(5) 0.025(4) -0.009(4) 0.009(4) -0.003(4)
C21 0.041(5) 0.081(6) 0.042(5) -0.025(5) 0.018(4) -0.032(5)
C22 0.029(5) 0.078(6) 0.049(6) -0.017(5) 0.012(4) 0.015(5)
C23 0.043(5) 0.037(5) 0.057(6) -0.008(4) 0.006(4) 0.018(4)
C24 0.029(4) 0.033(4) 0.038(5) -0.010(3) 0.006(4) 0.006(3)
P2 0.0341(10) 0.0157(8) 0.0237(10) -0.0014(8) 0.0165(8) -0.0014(8)
C25 0.030(4) 0.013(3) 0.018(4) 0.001(3) 0.010(3) -0.003(3)
C26 0.056(5) 0.029(4) 0.016(4) 0.003(3) 0.012(4) 0.001(4)
C27 0.053(5) 0.027(4) 0.037(5) -0.006(3) 0.017(4) 0.000(4)
C28 0.034(4) 0.026(4) 0.034(5) 0.011(3) 0.012(4) -0.002(3)
C29 0.028(4) 0.042(4) 0.017(4) -0.005(3) 0.005(3) -0.011(3)
C30 0.037(4) 0.017(3) 0.034(5) -0.002(3) 0.016(4) -0.007(3)
C31 0.044(5) 0.021(4) 0.022(4) 0.000(3) 0.017(4) -0.008(3)
C32 0.054(5) 0.026(4) 0.030(4) 0.006(3) 0.017(4) -0.015(4)
C33 0.067(6) 0.036(4) 0.036(5) 0.015(4) 0.009(4) -0.009(4)
C34 0.086(7) 0.031(4) 0.018(4) -0.007(3) 0.014(4) -0.024(5)
C35 0.081(7) 0.032(4) 0.029(5) -0.002(3) 0.028(5) 0.000(4)
C36 0.052(5) 0.024(3) 0.027(4) 0.000(3) 0.024(4) 0.001(3)
C37 0.038(4) 0.020(3) 0.029(4) 0.002(3) 0.022(4) 0.006(3)
C38 0.049(5) 0.034(4) 0.044(5) 0.005(3) 0.028(4) 0.003(3)
C39 0.063(6) 0.030(4) 0.059(6) 0.002(4) 0.047(5) 0.005(4)
C40 0.080(7) 0.021(4) 0.093(8) 0.007(4) 0.073(6) 0.008(4)
C41 0.056(5) 0.017(4) 0.081(7) 0.005(4) 0.046(5) 0.002(3)
C42 0.041(5) 0.015(3) 0.050(5) -0.001(3) 0.027(4) 0.003(3)
C43 0.026(4) 0.021(3) 0.019(4) -0.002(3) 0.009(3) 0.000(3)
C44 0.022(4) 0.024(4) 0.025(4) -0.001(3) 0.013(3) -0.003(3)
C45 0.040(5) 0.019(3) 0.026(4) 0.004(3) 0.018(4) -0.001(3)
C46 0.031(4) 0.020(3) 0.023(4) 0.000(3) 0.013(3) 0.000(3)
C47 0.027(4) 0.030(4) 0.033(4) -0.005(3) 0.015(3) 0.000(3)
C48 0.025(4) 0.031(4) 0.031(4) 0.007(3) 0.015(4) 0.005(3)
C49 0.021(4) 0.028(4) 0.046(5) 0.003(3) 0.004(4) 0.002(3)
C50 0.023(4) 0.020(3) 0.053(5) 0.001(4) 0.013(3) 0.000(4)
C51 0.044(5) 0.054(4) 0.042(5) 0.013(4) 0.019(4) 0.020(4)
C52 0.030(4) 0.026(3) 0.025(4) -0.008(3) 0.019(3) -0.012(3)
O52 0.049(3) 0.023(2) 0.040(3) -0.007(2) 0.021(3) -0.015(2)
Ru61 0.0233(3) 0.0133(2) 0.0246(3) 0.0016(3) 0.0100(2) -0.0004(3)
S61 0.0317(10) 0.0219(9) 0.0380(11) -0.0004(7) 0.0191(9) 0.0003(7)
C61 0.025(4) 0.021(3) 0.027(4) -0.006(3) 0.007(3) -0.003(3)
N62 0.036(4) 0.029(3) 0.032(4) 0.005(3) 0.018(3) -0.011(3)
C63 0.061(5) 0.017(4) 0.052(5) 0.001(3) 0.032(4) -0.011(4)
C64 0.044(5) 0.021(4) 0.042(5) -0.004(3) 0.018(4) -0.001(3)
N65 0.029(3) 0.011(3) 0.027(3) -0.004(2) 0.011(2) -0.007(3)
C66 0.061(5) 0.046(4) 0.051(5) 0.006(4) 0.041(4) -0.009(4)
P61 0.0237(9) 0.0232(8) 0.0244(10) 0.0004(9) 0.0090(8) -0.0016(9)
C67 0.021(4) 0.024(3) 0.028(4) 0.003(3) 0.007(3) 0.004(3)
C68 0.041(5) 0.019(3) 0.033(4) -0.003(3) 0.016(4) -0.003(3)
C69 0.038(5) 0.039(4) 0.044(5) -0.001(3) 0.026(4) -0.001(4)
C70 0.037(5) 0.019(4) 0.043(5) -0.002(3) 0.010(4) -0.018(3)
C71 0.039(5) 0.021(4) 0.044(5) -0.007(3) 0.010(4) 0.000(3)
C72 0.015(4) 0.030(4) 0.032(4) -0.001(3) 0.007(3) 0.006(3)
C73 0.015(4) 0.023(3) 0.029(4) 0.009(3) 0.004(3) 0.000(3)
C74 0.040(5) 0.035(4) 0.034(5) 0.002(3) 0.002(4) 0.013(4)
C75 0.031(5) 0.048(5) 0.044(6) 0.015(4) -0.004(4) -0.002(4)
C76 0.021(4) 0.023(4) 0.062(6) 0.012(4) 0.003(4) 0.001(3)
C77 0.050(5) 0.023(4) 0.064(6) 0.003(4) 0.017(5) 0.015(4)
C78 0.044(5) 0.035(4) 0.021(4) 0.003(3) -0.003(4) 0.018(4)
C79 0.016(3) 0.037(4) 0.031(4) 0.007(4) 0.009(3) 0.001(3)
C80 0.035(5) 0.045(4) 0.032(5) 0.006(3) 0.013(4) -0.009(4)
C81 0.038(5) 0.070(5) 0.043(6) 0.015(4) 0.020(4) -0.009(4)
C82 0.041(5) 0.080(6) 0.039(5) 0.030(4) 0.023(4) 0.014(4)
C83 0.048(5) 0.079(6) 0.028(5) 0.005(4) 0.014(4) 0.003(4)
C84 0.036(4) 0.050(4) 0.038(5) 0.001(4) 0.022(4) -0.001(4)
P62 0.0224(9) 0.0180(8) 0.0234(9) 0.0016(8) 0.0111(8) 0.0012(8)
C85 0.027(4) 0.022(3) 0.025(4) 0.001(3) 0.015(3) -0.003(3)
C86 0.040(5) 0.025(4) 0.044(5) -0.005(3) 0.020(4) -0.002(3)
C87 0.054(5) 0.020(4) 0.058(6) -0.010(4) 0.029(5) -0.001(4)
C88 0.058(6) 0.025(4) 0.048(6) -0.015(4) 0.030(5) -0.012(4)
C89 0.044(5) 0.055(5) 0.033(5) -0.023(4) 0.026(4) -0.024(4)
C90 0.027(4) 0.042(4) 0.029(4) -0.007(3) 0.019(4) -0.002(3)
C91 0.017(4) 0.019(3) 0.018(4) 0.009(3) 0.004(3) 0.002(3)
C92 0.040(4) 0.023(3) 0.029(4) 0.001(3) 0.019(4) 0.001(3)
C93 0.054(5) 0.045(4) 0.031(5) -0.003(4) 0.024(4) -0.011(4)
C94 0.054(5) 0.037(4) 0.043(5) 0.016(4) 0.020(4) 0.002(4)
C95 0.056(5) 0.018(4) 0.038(5) 0.008(3) 0.019(4) 0.013(3)
C96 0.041(4) 0.024(4) 0.023(4) 0.005(3) 0.017(3) 0.006(3)
C97 0.025(4) 0.025(3) 0.026(4) -0.011(3) 0.014(3) -0.007(3)
C98 0.033(4) 0.020(3) 0.035(4) -0.001(3) 0.019(4) 0.001(3)
C99 0.026(4) 0.036(4) 0.042(5) -0.009(3) 0.015(4) 0.004(3)
C100 0.027(4) 0.055(5) 0.039(5) -0.013(4) 0.016(4) 0.001(4)
C101 0.036(5) 0.056(4) 0.022(4) 0.000(4) 0.014(4) -0.018(4)
C102 0.026(4) 0.030(3) 0.031(4) 0.002(3) 0.010(3) -0.003(3)
C103 0.028(4) 0.020(3) 0.025(4) 0.004(3) 0.014(3) -0.006(3)
C104 0.034(4) 0.029(4) 0.027(4) 0.002(3) 0.016(3) -0.012(3)
C105 0.032(4) 0.026(4) 0.030(4) 0.001(3) 0.019(4) 0.000(3)
C106 0.052(5) 0.026(4) 0.048(5) -0.004(3) 0.031(4) -0.014(3)
C107 0.047(5) 0.026(4) 0.040(5) -0.014(3) 0.027(4) -0.012(3)
C108 0.035(5) 0.028(4) 0.036(5) 0.002(3) 0.015(4) 0.004(3)
C109 0.042(5) 0.030(4) 0.050(5) 0.003(3) 0.026(4) -0.006(3)
C110 0.036(4) 0.021(4) 0.051(5) -0.004(3) 0.028(4) -0.003(3)
C111 0.057(5) 0.041(4) 0.040(5) 0.003(3) 0.027(4) 0.002(4)
C112 0.030(4) 0.017(3) 0.028(4) -0.002(3) 0.005(3) -0.006(3)
O112 0.058(4) 0.025(3) 0.063(4) 0.016(2) 0.010(3) -0.012(2)

loop_
_atom_type_symbol
_atom_type_description
_atom_type_scat_dispersion_real
_atom_type_scat_dispersion_imag
_atom_type_scat_source
C C 0.0033 0.0016 'International Tables Vol C Tables 4.2.6.8 and 6.1.1.4'
H H 0.0000 0.0000 'International Tables Vol C Tables 4.2.6.8 and 6.1.1.4'
N N 0.0061 0.0033 'International Tables Vol C Tables 4.2.6.8 and 6.1.1.4'
O O 0.0106 0.0060 'International Tables Vol C Tables 4.2.6.8 and 6.1.1.4'
P P 0.1023 0.0942 'International Tables Vol C Tables 4.2.6.8 and 6.1.1.4'
S S 0.1246 0.1234 'International Tables Vol C Tables 4.2.6.8 and 6.1.1.4'
Ru Ru -1.2594 0.8363 'International Tables Vol C Tables 4.2.6.8 and 6.1.1.4'

loop_
_geom_angle_atom_site_label_1
_geom_angle_atom_site_label_2
_geom_angle_atom_site_label_3
_geom_angle
_geom_angle_site_symmetry_1
_geom_angle_site_symmetry_3
_geom_angle_publ_flag
C52 Ru1 C43 91.9(2) . . ?
C52 Ru1 N5 173.2(2) . . ?
C43 Ru1 N5 94.88(19) . . ?
C52 Ru1 P2 92.31(18) . . ?
C43 Ru1 P2 90.71(16) . . ?
N5 Ru1 P2 88.23(11) . . ?
C52 Ru1 P1 87.54(18) . . ?
C43 Ru1 P1 88.03(16) . . ?
N5 Ru1 P1 92.08(11) . . ?
P2 Ru1 P1 178.72(6) . . ?
C52 Ru1 S1 107.25(19) . . ?
C43 Ru1 S1 160.69(15) . . ?
N5 Ru1 S1 66.00(12) . . ?
P2 Ru1 S1 91.29(5) . . ?
P1 Ru1 S1 89.97(5) . . ?
C1 S1 Ru1 76.4(2) . . ?
N5 C1 N2 111.2(4) . . ?
N5 C1 S1 115.9(4) . . ?
N2 C1 S1 132.9(4) . . ?
C1 N2 C3 106.6(5) . . ?
C1 N2 C6 125.6(5) . . ?
C3 N2 C6 127.8(5) . . ?
C4 C3 N2 108.3(5) . . ?
C3 C4 N5 109.0(5) . . ?
C1 N5 C4 104.7(4) . . ?
C1 N5 Ru1 101.6(3) . . ?
C4 N5 Ru1 153.6(4) . . ?
C7 P1 C19 104.2(3) . . ?
C7 P1 C13 104.0(2) . . ?
C19 P1 C13 101.4(3) . . ?
C7 P1 Ru1 113.3(2) . . ?
C19 P1 Ru1 115.16(18) . . ?
C13 P1 Ru1 117.1(2) . . ?
C8 C7 C12 118.9(5) . . ?
C8 C7 P1 123.3(4) . . ?
C12 C7 P1 117.3(4) . . ?
C7 C8 C9 120.3(6) . . ?
C10 C9 C8 119.7(6) . . ?
C11 C10 C9 120.1(6) . . ?
C12 C11 C10 121.4(6) . . ?
C11 C12 C7 119.7(5) . . ?
C14 C13 C18 119.3(5) . . ?
C14 C13 P1 121.2(4) . . ?
C18 C13 P1 119.5(5) . . ?
C13 C14 C15 119.7(6) . . ?
C16 C15 C14 121.4(6) . . ?
C15 C16 C17 119.1(6) . . ?
C16 C17 C18 120.3(6) . . ?
C13 C18 C17 120.2(6) . . ?
C24 C19 C20 119.0(6) . . ?
C24 C19 P1 123.9(5) . . ?
C20 C19 P1 117.0(4) . . ?
C19 C20 C21 118.6(6) . . ?
C22 C21 C20 120.2(7) . . ?
C23 C22 C21 119.8(7) . . ?
C22 C23 C24 120.6(7) . . ?
C23 C24 C19 121.6(6) . . ?
C25 P2 C37 98.2(3) . . ?
C25 P2 C31 104.2(3) . . ?
C37 P2 C31 103.0(3) . . ?
C25 P2 Ru1 118.58(19) . . ?
C37 P2 Ru1 118.6(2) . . ?
C31 P2 Ru1 112.04(18) . . ?
C30 C25 C26 118.1(5) . . ?
C30 C25 P2 123.1(4) . . ?
C26 C25 P2 118.4(5) . . ?
C27 C26 C25 119.9(6) . . ?
C28 C27 C26 120.5(6) . . ?
C27 C28 C29 119.4(6) . . ?
C30 C29 C28 119.8(6) . . ?
C25 C30 C29 122.1(5) . . ?
C32 C31 C36 119.7(5) . . ?
C32 C31 P2 120.7(5) . . ?
C36 C31 P2 119.0(5) . . ?
C31 C32 C33 120.5(6) . . ?
C34 C33 C32 118.6(7) . . ?
C33 C34 C35 122.6(7) . . ?
C36 C35 C34 117.8(7) . . ?
C35 C36 C31 120.7(6) . . ?
C42 C37 C38 118.0(6) . . ?
C42 C37 P2 120.6(5) . . ?
C38 C37 P2 121.1(5) . . ?
C39 C38 C37 122.0(7) . . ?
C38 C39 C40 119.8(7) . . ?
C39 C40 C41 120.9(7) . . ?
C42 C41 C40 118.2(7) . . ?
C37 C42 C41 121.1(7) . . ?
C44 C43 Ru1 128.7(5) . . ?
C43 C44 C45 127.5(5) . . ?
C50 C45 C46 115.6(6) . . ?
C50 C45 C44 124.0(5) . . ?
C46 C45 C44 120.4(6) . . ?
C47 C46 C45 121.8(6) . . ?
C48 C47 C46 121.6(6) . . ?
C47 C48 C49 117.0(6) . . ?
C47 C48 C51 121.8(6) . . ?
C49 C48 C51 121.1(6) . . ?
C50 C49 C48 121.3(6) . . ?
C49 C50 C45 122.6(6) . . ?
O52 C52 Ru1 177.3(6) . . ?
C112 Ru61 C103 91.1(2) . . ?
C112 Ru61 N65 172.5(2) . . ?
C103 Ru61 N65 96.30(19) . . ?
C112 Ru61 P61 91.74(19) . . ?
C103 Ru61 P61 88.09(16) . . ?
N65 Ru61 P61 89.16(13) . . ?
C112 Ru61 P62 89.39(19) . . ?
C103 Ru61 P62 90.87(16) . . ?
N65 Ru61 P62 89.85(13) . . ?
P61 Ru61 P62 178.48(6) . . ?
C112 Ru61 S61 106.51(18) . . ?
C103 Ru61 S61 162.21(15) . . ?
N65 Ru61 S61 66.03(12) . . ?
P61 Ru61 S61 93.48(6) . . ?
P62 Ru61 S61 87.17(5) . . ?
C61 S61 Ru61 75.4(2) . . ?
N65 C61 N62 111.9(5) . . ?
N65 C61 S61 116.6(4) . . ?
N62 C61 S61 131.5(5) . . ?
C61 N62 C63 105.3(5) . . ?
C61 N62 C66 126.1(5) . . ?
C63 N62 C66 128.6(5) . . ?
C64 C63 N62 108.1(5) . . ?
C63 C64 N65 108.9(5) . . ?
C61 N65 C64 105.8(5) . . ?
C61 N65 Ru61 101.8(3) . . ?
C64 N65 Ru61 152.2(4) . . ?
C67 P61 C79 104.8(3) . . ?
C67 P61 C73 103.1(2) . . ?
C79 P61 C73 97.8(3) . . ?
C67 P61 Ru61 113.0(2) . . ?
C79 P61 Ru61 118.76(19) . . ?
C73 P61 Ru61 117.1(2) . . ?
C68 C67 C72 118.0(5) . . ?
C68 C67 P61 120.2(4) . . ?
C72 C67 P61 121.2(4) . . ?
C67 C68 C69 121.3(5) . . ?
C68 C69 C70 120.0(6) . . ?
C71 C70 C69 119.4(6) . . ?
C70 C71 C72 120.8(6) . . ?
C71 C72 C67 120.2(5) . . ?
C74 C73 C78 118.1(6) . . ?
C74 C73 P61 120.1(5) . . ?
C78 C73 P61 121.7(5) . . ?
C73 C74 C75 121.6(6) . . ?
C76 C75 C74 120.4(7) . . ?
C77 C76 C75 119.0(6) . . ?
C76 C77 C78 120.7(7) . . ?
C73 C78 C77 120.2(6) . . ?
C84 C79 C80 118.2(6) . . ?
C84 C79 P61 124.9(5) . . ?
C80 C79 P61 116.7(5) . . ?
C81 C80 C79 119.2(6) . . ?
C82 C81 C80 121.7(7) . . ?
C81 C82 C83 119.1(7) . . ?
C82 C83 C84 120.0(7) . . ?
C79 C84 C83 121.7(6) . . ?
C91 P62 C97 104.3(3) . . ?
C91 P62 C85 103.6(2) . . ?
C97 P62 C85 100.0(3) . . ?
C91 P62 Ru61 113.87(19) . . ?
C97 P62 Ru61 115.24(19) . . ?
C85 P62 Ru61 117.9(2) . . ?
C90 C85 C86 118.9(6) . . ?
C90 C85 P62 119.8(5) . . ?
C86 C85 P62 121.2(5) . . ?
C85 C86 C87 119.8(6) . . ?
C88 C87 C86 121.0(6) . . ?
C87 C88 C89 119.5(6) . . ?
C88 C89 C90 120.5(7) . . ?
C85 C90 C89 120.2(6) . . ?
C96 C91 C92 117.8(5) . . ?
C96 C91 P62 119.9(4) . . ?
C92 C91 P62 122.1(4) . . ?
C93 C92 C91 121.1(5) . . ?
C92 C93 C94 119.3(6) . . ?
C95 C94 C93 120.2(6) . . ?
C94 C95 C96 120.6(6) . . ?
C95 C96 C91 121.0(5) . . ?
C98 C97 C102 117.6(5) . . ?
C98 C97 P62 123.0(4) . . ?
C102 C97 P62 119.3(5) . . ?
C99 C98 C97 120.9(6) . . ?
C100 C99 C98 120.7(6) . . ?
C101 C100 C99 118.7(6) . . ?
C100 C101 C102 121.5(6) . . ?
C101 C102 C97 120.5(6) . . ?
C104 C103 Ru61 126.9(4) . . ?
C103 C104 C105 127.8(5) . . ?
C110 C105 C106 116.1(5) . . ?
C110 C105 C104 124.6(5) . . ?
C106 C105 C104 119.3(5) . . ?
C107 C106 C105 121.4(6) . . ?
C108 C107 C106 122.1(6) . . ?
C107 C108 C109 117.0(6) . . ?
C107 C108 C111 122.5(6) . . ?
C109 C108 C111 120.5(6) . . ?
C110 C109 C108 120.6(6) . . ?
C105 C110 C109 122.6(6) . . ?
O112 C112 Ru61 177.6(5) . . ?

loop_
_geom_bond_atom_site_label_1
_geom_bond_atom_site_label_2
_geom_bond_distance
_geom_bond_site_symmetry_2
_geom_bond_publ_flag
Ru1 C52 1.808(6) . ?
Ru1 C43 2.058(6) . ?
Ru1 N5 2.159(4) . ?
Ru1 P2 2.3591(16) . ?
Ru1 P1 2.3796(16) . ?
Ru1 S1 2.5907(16) . ?
S1 C1 1.737(5) . ?
C1 N5 1.335(6) . ?
C1 N2 1.349(6) . ?
N2 C3 1.370(6) . ?
N2 C6 1.440(7) . ?
C3 C4 1.325(7) . ?
C4 N5 1.407(6) . ?
P1 C7 1.815(5) . ?
P1 C19 1.824(6) . ?
P1 C13 1.845(5) . ?
C7 C8 1.380(7) . ?
C7 C12 1.422(7) . ?
C8 C9 1.391(7) . ?
C9 C10 1.389(8) . ?
C10 C11 1.363(8) . ?
C11 C12 1.359(7) . ?
C13 C14 1.381(8) . ?
C13 C18 1.387(7) . ?
C14 C15 1.400(8) . ?
C15 C16 1.369(8) . ?
C16 C17 1.377(8) . ?
C17 C18 1.404(7) . ?
C19 C24 1.383(7) . ?
C19 C20 1.387(7) . ?
C20 C21 1.423(9) . ?
C21 C22 1.389(9) . ?
C22 C23 1.351(9) . ?
C23 C24 1.375(8) . ?
P2 C25 1.834(6) . ?
P2 C37 1.839(6) . ?
P2 C31 1.842(6) . ?
C25 C30 1.374(8) . ?
C25 C26 1.405(7) . ?
C26 C27 1.402(8) . ?
C27 C28 1.379(8) . ?
C28 C29 1.386(7) . ?
C29 C30 1.383(8) . ?
C31 C32 1.367(8) . ?
C31 C36 1.404(7) . ?
C32 C33 1.405(8) . ?
C33 C34 1.368(9) . ?
C34 C35 1.388(9) . ?
C35 C36 1.388(8) . ?
C37 C42 1.387(8) . ?
C37 C38 1.388(8) . ?
C38 C39 1.359(8) . ?
C39 C40 1.367(10) . ?
C40 C41 1.396(9) . ?
C41 C42 1.395(8) . ?
C43 C44 1.319(7) . ?
C44 C45 1.482(7) . ?
C45 C50 1.382(8) . ?
C45 C46 1.396(7) . ?
C46 C47 1.394(7) . ?
C47 C48 1.363(8) . ?
C48 C49 1.392(8) . ?
C48 C51 1.511(8) . ?
C49 C50 1.378(7) . ?
C52 O52 1.178(6) . ?
Ru61 C112 1.816(6) . ?
Ru61 C103 2.077(5) . ?
Ru61 N65 2.149(4) . ?
Ru61 P61 2.3654(17) . ?
Ru61 P62 2.3705(16) . ?
Ru61 S61 2.5894(15) . ?
S61 C61 1.746(5) . ?
C61 N65 1.307(6) . ?
C61 N62 1.363(6) . ?
N62 C63 1.363(7) . ?
N62 C66 1.438(7) . ?
C63 C64 1.343(8) . ?
C64 N65 1.377(6) . ?
P61 C67 1.823(6) . ?
P61 C79 1.848(6) . ?
P61 C73 1.851(6) . ?
C67 C68 1.380(7) . ?
C67 C72 1.416(7) . ?
C68 C69 1.383(7) . ?
C69 C70 1.394(8) . ?
C70 C71 1.373(8) . ?
C71 C72 1.382(7) . ?
C73 C74 1.360(8) . ?
C73 C78 1.382(8) . ?
C74 C75 1.378(8) . ?
C75 C76 1.369(9) . ?
C76 C77 1.359(9) . ?
C77 C78 1.393(8) . ?
C79 C84 1.369(8) . ?
C79 C80 1.406(7) . ?
C80 C81 1.396(8) . ?
C81 C82 1.356(9) . ?
C82 C83 1.381(9) . ?
C83 C84 1.386(8) . ?
P62 C91 1.821(5) . ?
P62 C97 1.831(5) . ?
P62 C85 1.850(6) . ?
C85 C90 1.390(8) . ?
C85 C86 1.392(7) . ?
C86 C87 1.399(8) . ?
C87 C88 1.364(8) . ?
C88 C89 1.380(8) . ?
C89 C90 1.391(8) . ?
C91 C96 1.396(7) . ?
C91 C92 1.404(7) . ?
C92 C93 1.387(7) . ?
C93 C94 1.391(8) . ?
C94 C95 1.372(8) . ?
C95 C96 1.376(7) . ?
C97 C98 1.395(7) . ?
C97 C102 1.404(7) . ?
C98 C99 1.391(7) . ?
C99 C100 1.385(8) . ?
C100 C101 1.370(8) . ?
C101 C102 1.385(8) . ?
C103 C104 1.315(7) . ?
C104 C105 1.478(7) . ?
C105 C110 1.374(7) . ?
C105 C106 1.416(7) . ?
C106 C107 1.376(7) . ?
C107 C108 1.375(7) . ?
C108 C109 1.409(8) . ?
C108 C111 1.519(8) . ?
C109 C110 1.390(7) . ?
C112 O112 1.160(6) . ?

loop_
_geom_torsion_atom_site_label_1
_geom_torsion_atom_site_label_2
_geom_torsion_atom_site_label_3
_geom_torsion_atom_site_label_4
_geom_torsion
_geom_torsion_site_symmetry_1
_geom_torsion_site_symmetry_2
_geom_torsion_site_symmetry_3
_geom_torsion_site_symmetry_4
_geom_torsion_publ_flag
C52 Ru1 S1 C1 -177.8(3) . . . . ?
C43 Ru1 S1 C1 -6.5(5) . . . . ?
N5 Ru1 S1 C1 1.9(2) . . . . ?
P2 Ru1 S1 C1 89.4(2) . . . . ?
P1 Ru1 S1 C1 -90.4(2) . . . . ?
Ru1 S1 C1 N5 -3.1(4) . . . . ?
Ru1 S1 C1 N2 177.6(6) . . . . ?
N5 C1 N2 C3 -2.5(6) . . . . ?
S1 C1 N2 C3 176.8(5) . . . . ?
N5 C1 N2 C6 177.0(5) . . . . ?
S1 C1 N2 C6 -3.7(9) . . . . ?
C1 N2 C3 C4 0.5(7) . . . . ?
C6 N2 C3 C4 -178.9(6) . . . . ?
N2 C3 C4 N5 1.5(7) . . . . ?
N2 C1 N5 C4 3.3(6) . . . . ?
S1 C1 N5 C4 -176.2(4) . . . . ?
N2 C1 N5 Ru1 -176.9(4) . . . . ?
S1 C1 N5 Ru1 3.7(4) . . . . ?
C3 C4 N5 C1 -2.9(6) . . . . ?
C3 C4 N5 Ru1 177.5(6) . . . . ?
C52 Ru1 N5 C1 0.0(19) . . . . ?
C43 Ru1 N5 C1 174.8(3) . . . . ?
P2 Ru1 N5 C1 -94.6(3) . . . . ?
P1 Ru1 N5 C1 86.6(3) . . . . ?
S1 Ru1 N5 C1 -2.4(3) . . . . ?
C52 Ru1 N5 C4 180(100) . . . . ?
C43 Ru1 N5 C4 -5.6(8) . . . . ?
P2 Ru1 N5 C4 85.0(8) . . . . ?
P1 Ru1 N5 C4 -93.8(8) . . . . ?
S1 Ru1 N5 C4 177.2(8) . . . . ?
C52 Ru1 P1 C7 164.5(3) . . . . ?
C43 Ru1 P1 C7 -103.6(3) . . . . ?
N5 Ru1 P1 C7 -8.8(2) . . . . ?
P2 Ru1 P1 C7 -113(3) . . . . ?
S1 Ru1 P1 C7 57.2(2) . . . . ?
C52 Ru1 P1 C19 -75.6(3) . . . . ?
C43 Ru1 P1 C19 16.3(2) . . . . ?
N5 Ru1 P1 C19 111.1(2) . . . . ?
P2 Ru1 P1 C19 7(3) . . . . ?
S1 Ru1 P1 C19 177.09(19) . . . . ?
C52 Ru1 P1 C13 43.3(3) . . . . ?
C43 Ru1 P1 C13 135.3(3) . . . . ?
N5 Ru1 P1 C13 -129.9(2) . . . . ?
P2 Ru1 P1 C13 126(3) . . . . ?
S1 Ru1 P1 C13 -63.9(2) . . . . ?
C19 P1 C7 C8 124.6(5) . . . . ?
C13 P1 C7 C8 18.7(6) . . . . ?
Ru1 P1 C7 C8 -109.5(5) . . . . ?
C19 P1 C7 C12 -64.6(5) . . . . ?
C13 P1 C7 C12 -170.4(5) . . . . ?
Ru1 P1 C7 C12 61.4(5) . . . . ?
C12 C7 C8 C9 1.3(9) . . . . ?
P1 C7 C8 C9 172.0(5) . . . . ?
C7 C8 C9 C10 -1.3(10) . . . . ?
C8 C9 C10 C11 1.0(10) . . . . ?
C9 C10 C11 C12 -0.7(10) . . . . ?
C10 C11 C12 C7 0.6(10) . . . . ?
C8 C7 C12 C11 -0.9(9) . . . . ?
P1 C7 C12 C11 -172.2(5) . . . . ?
C7 P1 C13 C14 75.5(5) . . . . ?
C19 P1 C13 C14 -32.5(5) . . . . ?
Ru1 P1 C13 C14 -158.6(4) . . . . ?
C7 P1 C13 C18 -102.1(5) . . . . ?
C19 P1 C13 C18 149.9(4) . . . . ?
Ru1 P1 C13 C18 23.8(5) . . . . ?
C18 C13 C14 C15 -0.1(9) . . . . ?
P1 C13 C14 C15 -177.7(4) . . . . ?
C13 C14 C15 C16 -0.6(9) . . . . ?
C14 C15 C16 C17 0.9(10) . . . . ?
C15 C16 C17 C18 -0.5(9) . . . . ?
C14 C13 C18 C17 0.5(8) . . . . ?
P1 C13 C18 C17 178.2(4) . . . . ?
C16 C17 C18 C13 -0.2(9) . . . . ?
C7 P1 C19 C24 6.0(5) . . . . ?
C13 P1 C19 C24 113.8(5) . . . . ?
Ru1 P1 C19 C24 -118.8(5) . . . . ?
C7 P1 C19 C20 -176.5(4) . . . . ?
C13 P1 C19 C20 -68.6(5) . . . . ?
Ru1 P1 C19 C20 58.7(5) . . . . ?
C24 C19 C20 C21 2.4(8) . . . . ?
P1 C19 C20 C21 -175.3(5) . . . . ?
C19 C20 C21 C22 -0.7(9) . . . . ?
C20 C21 C22 C23 -1.4(10) . . . . ?
C21 C22 C23 C24 1.8(11) . . . . ?
C22 C23 C24 C19 -0.1(10) . . . . ?
C20 C19 C24 C23 -2.1(9) . . . . ?
P1 C19 C24 C23 175.5(5) . . . . ?
C52 Ru1 P2 C25 -62.1(3) . . . . ?
C43 Ru1 P2 C25 -154.0(3) . . . . ?
N5 Ru1 P2 C25 111.1(2) . . . . ?
P1 Ru1 P2 C25 -145(3) . . . . ?
S1 Ru1 P2 C25 45.2(2) . . . . ?
C52 Ru1 P2 C37 56.7(3) . . . . ?
C43 Ru1 P2 C37 -35.2(2) . . . . ?
N5 Ru1 P2 C37 -130.1(2) . . . . ?
P1 Ru1 P2 C37 -26(3) . . . . ?
S1 Ru1 P2 C37 164.0(2) . . . . ?
C52 Ru1 P2 C31 176.5(3) . . . . ?
C43 Ru1 P2 C31 84.6(3) . . . . ?
N5 Ru1 P2 C31 -10.3(3) . . . . ?
P1 Ru1 P2 C31 94(3) . . . . ?
S1 Ru1 P2 C31 -76.2(2) . . . . ?
C37 P2 C25 C30 79.4(5) . . . . ?
C31 P2 C25 C30 -26.3(5) . . . . ?
Ru1 P2 C25 C30 -151.6(4) . . . . ?
C37 P2 C25 C26 -93.3(5) . . . . ?
C31 P2 C25 C26 161.0(5) . . . . ?
Ru1 P2 C25 C26 35.7(5) . . . . ?
C30 C25 C26 C27 0.0(9) . . . . ?
P2 C25 C26 C27 173.1(5) . . . . ?
C25 C26 C27 C28 -0.7(9) . . . . ?
C26 C27 C28 C29 0.8(9) . . . . ?
C27 C28 C29 C30 -0.3(9) . . . . ?
C26 C25 C30 C29 0.5(9) . . . . ?
P2 C25 C30 C29 -172.2(4) . . . . ?
C28 C29 C30 C25 -0.3(9) . . . . ?
C25 P2 C31 C32 -47.0(5) . . . . ?
C37 P2 C31 C32 -149.0(5) . . . . ?
Ru1 P2 C31 C32 82.4(5) . . . . ?
C25 P2 C31 C36 142.5(5) . . . . ?
C37 P2 C31 C36 40.5(5) . . . . ?
Ru1 P2 C31 C36 -88.1(5) . . . . ?
C36 C31 C32 C33 -2.2(9) . . . . ?
P2 C31 C32 C33 -172.6(5) . . . . ?
C31 C32 C33 C34 1.2(9) . . . . ?
C32 C33 C34 C35 1.1(10) . . . . ?
C33 C34 C35 C36 -2.4(10) . . . . ?
C34 C35 C36 C31 1.4(9) . . . . ?
C32 C31 C36 C35 0.9(9) . . . . ?
P2 C31 C36 C35 171.5(5) . . . . ?
C25 P2 C37 C42 112.9(5) . . . . ?
C31 P2 C37 C42 -140.4(5) . . . . ?
Ru1 P2 C37 C42 -16.1(5) . . . . ?
C25 P2 C37 C38 -60.2(5) . . . . ?
C31 P2 C37 C38 46.5(5) . . . . ?
Ru1 P2 C37 C38 170.8(4) . . . . ?
C42 C37 C38 C39 -0.5(9) . . . . ?
P2 C37 C38 C39 172.8(5) . . . . ?
C37 C38 C39 C40 -0.7(9) . . . . ?
C38 C39 C40 C41 2.5(10) . . . . ?
C39 C40 C41 C42 -3.1(9) . . . . ?
C38 C37 C42 C41 -0.2(8) . . . . ?
P2 C37 C42 C41 -173.6(4) . . . . ?
C40 C41 C42 C37 1.9(8) . . . . ?
C52 Ru1 C43 C44 -167.7(5) . . . . ?
N5 Ru1 C43 C44 12.9(5) . . . . ?
P2 Ru1 C43 C44 -75.4(5) . . . . ?
P1 Ru1 C43 C44 104.8(5) . . . . ?
S1 Ru1 C43 C44 20.5(9) . . . . ?
Ru1 C43 C44 C45 -178.8(4) . . . . ?
C43 C44 C45 C50 9.9(9) . . . . ?
C43 C44 C45 C46 -170.6(5) . . . . ?
C50 C45 C46 C47 -0.9(8) . . . . ?
C44 C45 C46 C47 179.6(5) . . . . ?
C45 C46 C47 C48 -2.1(9) . . . . ?
C46 C47 C48 C49 4.3(9) . . . . ?
C46 C47 C48 C51 -175.8(5) . . . . ?
C47 C48 C49 C50 -3.6(9) . . . . ?
C51 C48 C49 C50 176.5(6) . . . . ?
C48 C49 C50 C45 0.6(10) . . . . ?
C46 C45 C50 C49 1.6(9) . . . . ?
C44 C45 C50 C49 -178.9(5) . . . . ?
C43 Ru1 C52 O52 -43(11) . . . . ?
N5 Ru1 C52 O52 132(10) . . . . ?
P2 Ru1 C52 O52 -133(11) . . . . ?
P1 Ru1 C52 O52 45(11) . . . . ?
S1 Ru1 C52 O52 135(11) . . . . ?
C112 Ru61 S61 C61 178.3(3) . . . . ?
C103 Ru61 S61 C61 5.7(6) . . . . ?
N65 Ru61 S61 C61 -1.3(3) . . . . ?
P61 Ru61 S61 C61 -88.8(2) . . . . ?
P62 Ru61 S61 C61 89.8(2) . . . . ?
Ru61 S61 C61 N65 2.2(4) . . . . ?
Ru61 S61 C61 N62 -177.0(7) . . . . ?
N65 C61 N62 C63 0.7(7) . . . . ?
S61 C61 N62 C63 179.9(5) . . . . ?
N65 C61 N62 C66 -178.9(6) . . . . ?
S61 C61 N62 C66 0.3(10) . . . . ?
C61 N62 C63 C64 -1.1(8) . . . . ?
C66 N62 C63 C64 178.5(6) . . . . ?
N62 C63 C64 N65 1.1(8) . . . . ?
N62 C61 N65 C64 0.0(7) . . . . ?
S61 C61 N65 C64 -179.4(4) . . . . ?
N62 C61 N65 Ru61 176.7(4) . . . . ?
S61 C61 N65 Ru61 -2.6(5) . . . . ?
C63 C64 N65 C61 -0.7(7) . . . . ?
C63 C64 N65 Ru61 -173.8(6) . . . . ?
C112 Ru61 N65 C61 -1.1(19) . . . . ?
C103 Ru61 N65 C61 -176.1(4) . . . . ?
P61 Ru61 N65 C61 95.9(4) . . . . ?
P62 Ru61 N65 C61 -85.2(4) . . . . ?
S61 Ru61 N65 C61 1.7(3) . . . . ?
C112 Ru61 N65 C64 172.2(16) . . . . ?
C103 Ru61 N65 C64 -2.9(9) . . . . ?
P61 Ru61 N65 C64 -90.8(9) . . . . ?
P62 Ru61 N65 C64 88.0(9) . . . . ?
S61 Ru61 N65 C64 175.0(9) . . . . ?
C112 Ru61 P61 C67 171.7(3) . . . . ?
C103 Ru61 P61 C67 -97.2(3) . . . . ?
N65 Ru61 P61 C67 -0.9(2) . . . . ?
P62 Ru61 P61 C67 -50(2) . . . . ?
S61 Ru61 P61 C67 65.1(2) . . . . ?
C112 Ru61 P61 C79 -64.9(3) . . . . ?
C103 Ru61 P61 C79 26.2(3) . . . . ?
N65 Ru61 P61 C79 122.5(3) . . . . ?
P62 Ru61 P61 C79 73(2) . . . . ?
S61 Ru61 P61 C79 -171.6(2) . . . . ?
C112 Ru61 P61 C73 52.1(3) . . . . ?
C103 Ru61 P61 C73 143.2(2) . . . . ?
N65 Ru61 P61 C73 -120.5(2) . . . . ?
P62 Ru61 P61 C73 -170(2) . . . . ?
S61 Ru61 P61 C73 -54.5(2) . . . . ?
C79 P61 C67 C68 139.2(5) . . . . ?
C73 P61 C67 C68 37.3(5) . . . . ?
Ru61 P61 C67 C68 -90.1(5) . . . . ?
C79 P61 C67 C72 -49.6(6) . . . . ?
C73 P61 C67 C72 -151.4(5) . . . . ?
Ru61 P61 C67 C72 81.2(5) . . . . ?
C72 C67 C68 C69 1.5(9) . . . . ?
P61 C67 C68 C69 173.0(5) . . . . ?
C67 C68 C69 C70 2.3(10) . . . . ?
C68 C69 C70 C71 -4.1(10) . . . . ?
C69 C70 C71 C72 2.2(10) . . . . ?
C70 C71 C72 C67 1.6(10) . . . . ?
C68 C67 C72 C71 -3.4(9) . . . . ?
P61 C67 C72 C71 -174.8(5) . . . . ?
C67 P61 C73 C74 64.3(5) . . . . ?
C79 P61 C73 C74 -42.9(5) . . . . ?
Ru61 P61 C73 C74 -170.9(4) . . . . ?
C67 P61 C73 C78 -119.7(5) . . . . ?
C79 P61 C73 C78 133.0(5) . . . . ?
Ru61 P61 C73 C78 5.0(6) . . . . ?
C78 C73 C74 C75 0.0(10) . . . . ?
P61 C73 C74 C75 176.1(5) . . . . ?
C73 C74 C75 C76 0.0(10) . . . . ?
C74 C75 C76 C77 -0.3(10) . . . . ?
C75 C76 C77 C78 0.7(10) . . . . ?
C74 C73 C78 C77 0.3(9) . . . . ?
P61 C73 C78 C77 -175.7(5) . . . . ?
C76 C77 C78 C73 -0.7(10) . . . . ?
C67 P61 C79 C84 -13.0(6) . . . . ?
C73 P61 C79 C84 92.8(6) . . . . ?
Ru61 P61 C79 C84 -140.3(5) . . . . ?
C67 P61 C79 C80 173.4(5) . . . . ?
C73 P61 C79 C80 -80.7(5) . . . . ?
Ru61 P61 C79 C80 46.1(5) . . . . ?
C84 C79 C80 C81 -1.1(9) . . . . ?
P61 C79 C80 C81 172.9(5) . . . . ?
C79 C80 C81 C82 0.0(10) . . . . ?
C80 C81 C82 C83 1.4(11) . . . . ?
C81 C82 C83 C84 -1.7(10) . . . . ?
C80 C79 C84 C83 0.8(9) . . . . ?
P61 C79 C84 C83 -172.7(5) . . . . ?
C82 C83 C84 C79 0.6(10) . . . . ?
C112 Ru61 P62 C91 -170.7(3) . . . . ?
C103 Ru61 P62 C91 98.2(2) . . . . ?
N65 Ru61 P62 C91 1.9(2) . . . . ?
P61 Ru61 P62 C91 51(2) . . . . ?
S61 Ru61 P62 C91 -64.1(2) . . . . ?
C112 Ru61 P62 C97 68.8(3) . . . . ?
C103 Ru61 P62 C97 -22.3(3) . . . . ?
N65 Ru61 P62 C97 -118.6(2) . . . . ?
P61 Ru61 P62 C97 -69(2) . . . . ?
S61 Ru61 P62 C97 175.4(2) . . . . ?
C112 Ru61 P62 C85 -49.0(3) . . . . ?
C103 Ru61 P62 C85 -140.1(2) . . . . ?
N65 Ru61 P62 C85 123.6(2) . . . . ?
P61 Ru61 P62 C85 173(31) . . . . ?
S61 Ru61 P62 C85 57.6(2) . . . . ?
C91 P62 C85 C90 -59.7(5) . . . . ?
C97 P62 C85 C90 47.9(5) . . . . ?
Ru61 P62 C85 C90 173.5(4) . . . . ?
C91 P62 C85 C86 120.8(5) . . . . ?
C97 P62 C85 C86 -131.7(5) . . . . ?
Ru61 P62 C85 C86 -6.0(5) . . . . ?
C90 C85 C86 C87 -1.6(9) . . . . ?
P62 C85 C86 C87 177.9(4) . . . . ?
C85 C86 C87 C88 0.8(10) . . . . ?
C86 C87 C88 C89 0.9(10) . . . . ?
C87 C88 C89 C90 -1.8(9) . . . . ?
C86 C85 C90 C89 0.8(9) . . . . ?
P62 C85 C90 C89 -178.8(4) . . . . ?
C88 C89 C90 C85 0.9(9) . . . . ?
C97 P62 C91 C96 55.9(5) . . . . ?
C85 P62 C91 C96 160.1(5) . . . . ?
Ru61 P62 C91 C96 -70.6(5) . . . . ?
C97 P62 C91 C92 -129.5(5) . . . . ?
C85 P62 C91 C92 -25.3(6) . . . . ?
Ru61 P62 C91 C92 104.0(5) . . . . ?
C96 C91 C92 C93 0.4(9) . . . . ?
P62 C91 C92 C93 -174.3(5) . . . . ?
C91 C92 C93 C94 -1.2(10) . . . . ?
C92 C93 C94 C95 1.4(11) . . . . ?
C93 C94 C95 C96 -0.8(11) . . . . ?
C94 C95 C96 C91 0.1(10) . . . . ?
C92 C91 C96 C95 0.2(10) . . . . ?
P62 C91 C96 C95 175.0(5) . . . . ?
C91 P62 C97 C98 12.0(5) . . . . ?
C85 P62 C97 C98 -94.9(5) . . . . ?
Ru61 P62 C97 C98 137.6(4) . . . . ?
C91 P62 C97 C102 -171.0(5) . . . . ?
C85 P62 C97 C102 82.1(5) . . . . ?
Ru61 P62 C97 C102 -45.4(5) . . . . ?
C102 C97 C98 C99 1.7(8) . . . . ?
P62 C97 C98 C99 178.8(4) . . . . ?
C97 C98 C99 C100 0.5(9) . . . . ?
C98 C99 C100 C101 -2.5(9) . . . . ?
C99 C100 C101 C102 2.4(9) . . . . ?
C100 C101 C102 C97 -0.2(9) . . . . ?
C98 C97 C102 C101 -1.9(8) . . . . ?
P62 C97 C102 C101 -179.0(4) . . . . ?
C112 Ru61 C103 C104 171.6(6) . . . . ?
N65 Ru61 C103 C104 -9.0(6) . . . . ?
P61 Ru61 C103 C104 79.9(5) . . . . ?
P62 Ru61 C103 C104 -99.0(5) . . . . ?
S61 Ru61 C103 C104 -15.5(10) . . . . ?
Ru61 C103 C104 C105 -179.0(5) . . . . ?
C103 C104 C105 C110 -15.5(10) . . . . ?
C103 C104 C105 C106 167.4(6) . . . . ?
C110 C105 C106 C107 3.7(10) . . . . ?
C104 C105 C106 C107 -179.0(6) . . . . ?
C105 C106 C107 C108 -1.2(11) . . . . ?
C106 C107 C108 C109 -2.5(10) . . . . ?
C106 C107 C108 C111 176.0(6) . . . . ?
C107 C108 C109 C110 3.6(9) . . . . ?
C111 C108 C109 C110 -174.9(6) . . . . ?
C106 C105 C110 C109 -2.5(9) . . . . ?
C104 C105 C110 C109 -179.7(6) . . . . ?
C108 C109 C110 C105 -1.1(10) . . . . ?
C103 Ru61 C112 O112 14(14) . . . . ?
N65 Ru61 C112 O112 -161(13) . . . . ?
P61 Ru61 C112 O112 102(14) . . . . ?
P62 Ru61 C112 O112 -77(14) . . . . ?
S61 Ru61 C112 O112 -164(14) . . . . ?
